data_7229260
loop_
_publ_author_name
'Tao, Ye'
'Li, You'
'Pang, Xuhong'
'Li, Haiye'
'Huang, Fu-Ping'
'Qin, Huangfei'
'Bian, He-Dong'

_publ_section_title
;
 Four CuI(ett) Coordination polymorphs and Changes in XRD Upon
 Hydrothermal Condition Optimization
;
_journal_name_full CrystEngComm
_journal_paper_doi 10.1039/C7CE01595J
_journal_year 2017
_chemical_formula_moiety 'C3 H5 Cu N4 S'
_chemical_formula_sum 'C3 H5 Cu N4 S'
_chemical_formula_weight 192.71
_chemical_name_systematic
;
 ? 
;
_space_group_crystal_system monoclinic
_space_group_IT_number 14
_space_group_name_Hall '-P 2ybc'
_space_group_name_H-M_alt 'P 1 21/c 1'
_symmetry_space_group_name_Hall '-P 2ybc'
_symmetry_space_group_name_H-M 'P 1 21/c 1'
_atom_sites_solution_hydrogens geom
_atom_sites_solution_primary direct
_atom_sites_solution_secondary difmap
_audit_creation_date 2014-12-26
_audit_creation_method
;
  Olex2 1.1
  (compiled 2011.02.15 svn.r1672, GUI svn.r3494)
;
_audit_update_record
;
2016-06-16 deposited with the CCDC.
2017-09-29 downloaded from the CCDC.
;
_cell_angle_alpha 90.00
_cell_angle_beta 105.551(8)
_cell_angle_gamma 90.00
_cell_formula_units_Z 4
_cell_length_a 8.8733(6)
_cell_length_b 6.4879(2)
_cell_length_c 10.8539(9)
_cell_measurement_reflns_used 1325
_cell_measurement_temperature 293(2)
_cell_measurement_theta_max 28.5534
_cell_measurement_theta_min 3.1323
_cell_volume 601.97(7)
_computing_cell_refinement
;
CrysAlisPro, Agilent Technologies,
Version 1.171.35.15 (release 03-08-2011 CrysAlis171 .NET)
(compiled Aug  3 2011,13:03:54)
;
_computing_data_collection
;
CrysAlisPro, Agilent Technologies,
Version 1.171.35.15 (release 03-08-2011 CrysAlis171 .NET)
(compiled Aug  3 2011,13:03:54)
;
_computing_data_reduction
;
CrysAlisPro, Agilent Technologies,
Version 1.171.35.15 (release 03-08-2011 CrysAlis171 .NET)
(compiled Aug  3 2011,13:03:54)
;
_computing_molecular_graphics
;
O. V. Dolomanov, L. J. Bourhis, R. J. Gildea, J. A. K. Howard and H. Puschmann,
OLEX2: a complete structure solution, refinement and analysis program.
J. Appl. Cryst. (2009). 42, 339-341.
;
_computing_publication_material
;
O. V. Dolomanov, L. J. Bourhis, R. J. Gildea, J. A. K. Howard and H. Puschmann,
OLEX2: a complete structure solution, refinement and analysis program.
J. Appl. Cryst. (2009). 42, 339-341.
;
_computing_structure_refinement 'SHELXL-97 (Sheldrick, 1997)'
_computing_structure_solution 'SHELXS-97 (Sheldrick, 1990)'
_diffrn_ambient_temperature 293(2)
_diffrn_detector_area_resol_mean 16.1623
_diffrn_measured_fraction_theta_full 0.998
_diffrn_measured_fraction_theta_max 0.998
_diffrn_measurement_details
;
#__ type_ start__ end____ width___ exp.time_
  1 omega  -82.00    7.00   1.0000    4.0000
omega____ theta____ kappa____ phi______ frames
    -      -20.3518  -38.0000 -120.0000 89

#__ type_ start__ end____ width___ exp.time_
  2 omega  -99.00  -41.00   1.0000    4.0000
omega____ theta____ kappa____ phi______ frames
    -      -20.3518 -178.0000  -90.0000 58

#__ type_ start__ end____ width___ exp.time_
  3 omega   56.00   86.00   1.0000    4.0000
omega____ theta____ kappa____ phi______ frames
    -       21.4455 -134.0000 -167.0000 30

#__ type_ start__ end____ width___ exp.time_
  4 omega   50.00   94.00   1.0000    4.0000
omega____ theta____ kappa____ phi______ frames
    -       21.4455   38.0000 -120.0000 44

#__ type_ start__ end____ width___ exp.time_
  5 omega  -12.00   38.00   1.0000    4.0000
omega____ theta____ kappa____ phi______ frames
    -       21.4455   77.0000   60.0000 50
;
_diffrn_measurement_device_type 'SuperNova, Single source at offset), Eos'
_diffrn_measurement_method '\w scans'
_diffrn_orient_matrix_UB_11 0.0501629000
_diffrn_orient_matrix_UB_12 0.0763380000
_diffrn_orient_matrix_UB_13 -0.0141117000
_diffrn_orient_matrix_UB_21 0.0487194000
_diffrn_orient_matrix_UB_22 -0.0782054000
_diffrn_orient_matrix_UB_23 -0.0140729000
_diffrn_orient_matrix_UB_31 -0.0446906000
_diffrn_orient_matrix_UB_32 0.0002591000
_diffrn_orient_matrix_UB_33 -0.0648073000
_diffrn_radiation_monochromator mirror
_diffrn_radiation_type 'Mo K\a'
_diffrn_radiation_wavelength 0.7107
_diffrn_reflns_av_R_equivalents 0.0293
_diffrn_reflns_av_unetI/netI 0.0455
_diffrn_reflns_limit_h_max 11
_diffrn_reflns_limit_h_min -8
_diffrn_reflns_limit_k_max 7
_diffrn_reflns_limit_k_min -8
_diffrn_reflns_limit_l_max 13
_diffrn_reflns_limit_l_min -13
_diffrn_reflns_number 2629
_diffrn_reflns_theta_full 26.37
_diffrn_reflns_theta_max 26.37
_diffrn_reflns_theta_min 3.70
_diffrn_source 'SuperNova (Mo) X-ray Source'
_exptl_absorpt_coefficient_mu 3.873
_exptl_absorpt_correction_T_max 1.00000
_exptl_absorpt_correction_T_min 0.88585
_exptl_absorpt_correction_type multi-scan
_exptl_absorpt_process_details
;
CrysAlisPro, Agilent Technologies,
Version 1.171.35.15 (release 03-08-2011 CrysAlis171 .NET)
(compiled Aug  3 2011,13:03:54)
Empirical absorption correction using spherical harmonics,
 implemented in SCALE3 ABSPACK scaling algorithm.
;
_exptl_crystal_density_diffrn 2.126
_exptl_crystal_density_method 'not measured'
_exptl_crystal_description block
_exptl_crystal_F_000 384
_exptl_crystal_size_max 0.40
_exptl_crystal_size_mid 0.20
_exptl_crystal_size_min 0.12
_refine_diff_density_max 0.561
_refine_diff_density_min -0.428
_refine_diff_density_rms 0.098
_refine_ls_extinction_method none
_refine_ls_goodness_of_fit_ref 1.057
_refine_ls_hydrogen_treatment mixed
_refine_ls_matrix_type full
_refine_ls_number_parameters 83
_refine_ls_number_reflns 1223
_refine_ls_number_restraints 0
_refine_ls_restrained_S_all 1.057
_refine_ls_R_factor_all 0.0400
_refine_ls_R_factor_gt 0.0312
_refine_ls_shift/su_max 0.001
_refine_ls_shift/su_mean 0.000
_refine_ls_structure_factor_coef Fsqd
_refine_ls_weighting_details 'calc w=1/[\s^2^(Fo^2^)+(0.0248P)^2^+0.0000P] where P=(Fo^2^+2Fc^2^)/3'
_refine_ls_weighting_scheme calc
_refine_ls_wR_factor_gt 0.0600
_refine_ls_wR_factor_ref 0.0675
_reflns_number_gt 1019
_reflns_number_total 1223
_reflns_threshold_expression >2sigma(I)
_cod_data_source_file c7ce01595j2.cif
_cod_data_source_block 2011110808a
_cod_original_cell_volume 601.98(7)
_cod_database_code 7229260
_reflns_odcompleteness_completeness 99.63
_reflns_odcompleteness_iscentric 1
_reflns_odcompleteness_theta 26.32

loop_
_space_group_symop_id
_space_group_symop_operation_xyz
1 'x, y, z'
2 '-x, y+1/2, -z+1/2'
3 '-x, -y, -z'
4 'x, -y-1/2, z-1/2'

loop_
_atom_site_label
_atom_site_type_symbol
_atom_site_fract_x
_atom_site_fract_y
_atom_site_fract_z
_atom_site_U_iso_or_equiv
_atom_site_adp_type
_atom_site_occupancy
_atom_site_symmetry_multiplicity
_atom_site_calc_flag
_atom_site_refinement_flags
Cu1 Cu 0.51691(5) 0.91575(7) 0.84940(3) 0.02578(16) Uani 1 1 d .
S1 S 0.74244(10) 1.22672(13) 0.70931(7) 0.0232(2) Uani 1 1 d .
N1 N 0.5972(3) 0.8602(4) 0.6996(2) 0.0179(6) Uani 1 1 d .
N2 N 0.5576(3) 0.6983(4) 0.6189(2) 0.0187(6) Uani 1 1 d .
N3 N 0.6084(3) 0.7336(4) 0.5171(2) 0.0205(6) Uani 1 1 d .
N4 N 0.6835(3) 0.9174(4) 0.5284(2) 0.0203(6) Uani 1 1 d .
C1 C 0.6739(3) 0.9897(5) 0.6415(2) 0.0165(7) Uani 1 1 d .
C2 C 0.8521(4) 1.3135(6) 0.5988(3) 0.0311(8) Uani 1 1 d .
H2A H 0.7925 1.2818 0.5121 0.037 Uiso 1 1 calc R
H2B H 0.8643 1.4620 0.6056 0.037 Uiso 1 1 calc R
C3 C 1.0117(4) 1.2153(7) 0.6236(4) 0.0523(12) Uani 1 1 d .
H3A H 1.0634 1.2654 0.5624 0.078 Uiso 1 1 calc R
H3B H 1.0005 1.0683 0.6159 0.078 Uiso 1 1 calc R
H3C H 1.0726 1.2498 0.7083 0.078 Uiso 1 1 calc R

loop_
_atom_site_aniso_label
_atom_site_aniso_U_11
_atom_site_aniso_U_22
_atom_site_aniso_U_33
_atom_site_aniso_U_23
_atom_site_aniso_U_13
_atom_site_aniso_U_12
Cu1 0.0438(3) 0.0184(3) 0.0200(2) 0.00074(16) 0.01695(18) 0.0034(2)
S1 0.0287(4) 0.0178(5) 0.0240(4) -0.0041(3) 0.0088(3) -0.0053(4)
N1 0.0243(14) 0.0143(14) 0.0165(12) -0.0012(11) 0.0079(10) -0.0008(12)
N2 0.0300(15) 0.0127(14) 0.0151(12) 0.0000(10) 0.0089(11) 0.0011(12)
N3 0.0313(15) 0.0169(15) 0.0163(12) 0.0007(11) 0.0114(11) -0.0017(13)
N4 0.0271(15) 0.0172(16) 0.0193(12) -0.0005(11) 0.0109(11) -0.0023(13)
C1 0.0172(15) 0.0154(17) 0.0169(13) 0.0004(12) 0.0045(12) 0.0014(14)
C2 0.033(2) 0.025(2) 0.0396(19) 0.0005(16) 0.0175(16) -0.0110(18)
C3 0.039(2) 0.051(3) 0.073(3) 0.000(2) 0.028(2) -0.004(2)

loop_
_atom_type_symbol
_atom_type_description
_atom_type_scat_dispersion_real
_atom_type_scat_dispersion_imag
_atom_type_scat_source
C C 0.0033 0.0016 'International Tables Vol C Tables 4.2.6.8 and 6.1.1.4'
H H 0.0000 0.0000 'International Tables Vol C Tables 4.2.6.8 and 6.1.1.4'
Cu Cu 0.3201 1.2651 'International Tables Vol C Tables 4.2.6.8 and 6.1.1.4'
N N 0.0061 0.0033 'International Tables Vol C Tables 4.2.6.8 and 6.1.1.4'
S S 0.1246 0.1234 'International Tables Vol C Tables 4.2.6.8 and 6.1.1.4'

loop_
_geom_angle_atom_site_label_1
_geom_angle_atom_site_label_2
_geom_angle_atom_site_label_3
_geom_angle
_geom_angle_site_symmetry_1
_geom_angle_site_symmetry_3
N1 Cu1 S1 102.03(8) . 2_646
N1 Cu1 N2 121.00(10) . 2_656
N1 Cu1 N3 120.35(10) . 4_576
N2 Cu1 S1 99.57(8) 2_656 2_646
N2 Cu1 N3 110.67(9) 2_656 4_576
N3 Cu1 S1 96.45(8) 4_576 2_646
C1 S1 Cu1 97.49(10) . 2_656
C1 S1 C2 100.47(15) . .
C2 S1 Cu1 107.08(12) . 2_656
N2 N1 Cu1 125.87(19) . .
C1 N1 Cu1 127.8(2) . .
C1 N1 N2 105.0(2) . .
N1 N2 Cu1 129.68(17) . 2_646
N3 N2 Cu1 120.2(2) . 2_646
N3 N2 N1 108.6(2) . .
N2 N3 Cu1 121.6(2) . 4_575
N2 N3 N4 110.3(2) . .
N4 N3 Cu1 124.74(17) . 4_575
C1 N4 N3 103.9(2) . .
N1 C1 S1 121.2(2) . .
N4 C1 S1 126.6(2) . .
N4 C1 N1 112.1(3) . .
S1 C2 H2A 109.0 . .
S1 C2 H2B 109.0 . .
H2A C2 H2B 107.8 . .
C3 C2 S1 113.1(3) . .
C3 C2 H2A 109.0 . .
C3 C2 H2B 109.0 . .
C2 C3 H3A 109.5 . .
C2 C3 H3B 109.5 . .
C2 C3 H3C 109.5 . .
H3A C3 H3B 109.5 . .
H3A C3 H3C 109.5 . .
H3B C3 H3C 109.5 . .

loop_
_geom_bond_atom_site_label_1
_geom_bond_atom_site_label_2
_geom_bond_distance
_geom_bond_site_symmetry_2
Cu1 S1 2.5338(10) 2_646
Cu1 N1 1.976(2) .
Cu1 N2 2.009(3) 2_656
Cu1 N3 2.030(2) 4_576
S1 Cu1 2.5337(10) 2_656
S1 C1 1.742(3) .
S1 C2 1.824(3) .
N1 N2 1.352(3) .
N1 C1 1.341(4) .
N2 Cu1 2.009(3) 2_646
N2 N3 1.321(3) .
N3 Cu1 2.030(2) 4_575
N3 N4 1.355(3) .
N4 C1 1.338(3) .
C2 H2A 0.9700 .
C2 H2B 0.9700 .
C2 C3 1.510(5) .
C3 H3A 0.9600 .
C3 H3B 0.9600 .
C3 H3C 0.9600 .

loop_
_geom_torsion_atom_site_label_1
_geom_torsion_atom_site_label_2
_geom_torsion_atom_site_label_3
_geom_torsion_atom_site_label_4
_geom_torsion
_geom_torsion_site_symmetry_1
_geom_torsion_site_symmetry_4
Cu1 S1 C1 N1 -77.3(2) 2_656 .
Cu1 S1 C1 N4 100.0(3) 2_656 .
Cu1 S1 C2 C3 179.2(2) 2_656 .
Cu1 N1 N2 Cu1 -26.9(3) . 2_646
Cu1 N1 N2 N3 167.39(19) . .
Cu1 N1 C1 S1 10.3(4) . .
Cu1 N1 C1 N4 -167.3(2) . .
Cu1 N2 N3 Cu1 33.2(3) 2_646 4_575
Cu1 N2 N3 N4 -166.73(19) 2_646 .
Cu1 N3 N4 C1 159.0(2) 4_575 .
S1 Cu1 N1 N2 -24.3(2) 2_646 .
S1 Cu1 N1 C1 140.8(2) 2_646 .
N1 N2 N3 Cu1 -159.55(18) . 4_575
N1 N2 N3 N4 0.6(3) . .
N2 Cu1 N1 N2 -133.40(17) 2_656 .
N2 Cu1 N1 C1 31.8(3) 2_656 .
N2 N1 C1 S1 177.9(2) . .
N2 N1 C1 N4 0.3(3) . .
N2 N3 N4 C1 -0.4(3) . .
N3 Cu1 N1 N2 80.6(2) 4_576 .
N3 Cu1 N1 C1 -114.3(3) 4_576 .
N3 N4 C1 S1 -177.4(2) . .
N3 N4 C1 N1 0.0(3) . .
C1 S1 C2 C3 -79.6(3) . .
C1 N1 N2 Cu1 165.2(2) . 2_646
C1 N1 N2 N3 -0.5(3) . .
C2 S1 C1 N1 173.7(2) . .
C2 S1 C1 N4 -9.0(3) . .
